data_4114692
loop_
_publ_author_name
'Haimei Chen'
'John A. Parkinson'
'Simon Parsons'
'Robert A. Coxall'
'Robert O. Gould'
'Peter J. Sadler'

_publ_section_title
;
 Organometallic Ruthenium(II) Diamine Anticancer Complexes:
 Arene-Nucleobase Stacking and Stereospecific Hydrogen-Bonding in Guanine
 Adducts
;
_journal_name_full 'Journal of the American Chemical Society'
_journal_page_first 3064
_journal_page_last 3082
_journal_paper_doi 10.1021/ja017482e
_journal_volume 124
_journal_year 2002
_chemical_formula_sum 'C16 H20 Cl F6 N2 P Ru'
_chemical_formula_weight 521.83
_chemical_name_systematic
; 
 ? 
;
_space_group_IT_number 61
_symmetry_cell_setting orthorhombic
_symmetry_space_group_name_Hall '-P 2ac 2ab'
_symmetry_space_group_name_H-M 'P b c a'
_atom_sites_solution_hydrogens geom
_atom_sites_solution_primary direct
_atom_sites_solution_secondary difmap
_audit_creation_method SHELXL-97
_cell_angle_alpha 90.00
_cell_angle_beta 90.00
_cell_angle_gamma 90.00
_cell_formula_units_Z 8
_cell_length_a 11.1220(18)
_cell_length_b 12.576(2)
_cell_length_c 25.593(4)
_cell_measurement_temperature 150(2)
_cell_volume 3579.7(10)
_computing_structure_refinement 'SHELXL-97 (Sheldrick, 1997)'
_computing_structure_solution 'SHELXS-97 (Sheldrick, 1990)'
_diffrn_ambient_temperature 150(2)
_diffrn_measured_fraction_theta_full 0.996
_diffrn_measured_fraction_theta_max 0.996
_diffrn_radiation_monochromator graphite
_diffrn_radiation_source 'fine-focus sealed tube'
_diffrn_radiation_type MoK\a
_diffrn_radiation_wavelength 0.71073
_diffrn_reflns_av_R_equivalents 0.0332
_diffrn_reflns_av_sigmaI/netI 0.0231
_diffrn_reflns_limit_h_max 15
_diffrn_reflns_limit_h_min -15
_diffrn_reflns_limit_k_max 17
_diffrn_reflns_limit_k_min -13
_diffrn_reflns_limit_l_max 36
_diffrn_reflns_limit_l_min -32
_diffrn_reflns_number 28588
_diffrn_reflns_theta_full 30.04
_diffrn_reflns_theta_max 30.04
_diffrn_reflns_theta_min 1.59
_exptl_absorpt_coefficient_mu 1.178
_exptl_absorpt_correction_T_max 0.9434
_exptl_absorpt_correction_T_min 0.8248
_exptl_crystal_density_diffrn 1.936
_exptl_crystal_F_000 2080
_exptl_crystal_size_max 0.17
_exptl_crystal_size_mid 0.05
_exptl_crystal_size_min 0.05
_refine_diff_density_max 2.328
_refine_diff_density_min -2.190
_refine_diff_density_rms 0.124
_refine_ls_extinction_method none
_refine_ls_goodness_of_fit_ref 1.038
_refine_ls_hydrogen_treatment mixed
_refine_ls_matrix_type full
_refine_ls_number_parameters 174
_refine_ls_number_reflns 5220
_refine_ls_number_restraints 0
_refine_ls_restrained_S_all 1.038
_refine_ls_R_factor_all 0.0516
_refine_ls_R_factor_gt 0.0444
_refine_ls_shift/su_max 0.014
_refine_ls_shift/su_mean 0.003
_refine_ls_structure_factor_coef Fsqd
_refine_ls_weighting_details 'calc w=1/[\s^2^(Fo^2^)+(0.0439P)^2^+12.7638P] where P=(Fo^2^+2Fc^2^)/3'
_refine_ls_weighting_scheme calc
_refine_ls_wR_factor_gt 0.1021
_refine_ls_wR_factor_ref 0.1055
_reflns_number_gt 4489
_reflns_number_total 5220
_reflns_threshold_expression >2sigma(I)
_cod_data_source_file ja017482e_s3.cif
_cod_data_source_block ruhc27
_cod_original_cell_volume 3579.8(10)
_cod_database_code 4114692

loop_
_symmetry_equiv_pos_as_xyz
'x, y, z'
'-x+1/2, y+1/2, z'
'x, -y+1/2, z+1/2'
'-x+1/2, -y, z+1/2'
'-x, -y, -z'
'x-1/2, -y-1/2, -z'
'-x, y-1/2, -z-1/2'
'x-1/2, y, -z-1/2'

loop_
_atom_site_label
_atom_site_type_symbol
_atom_site_fract_x
_atom_site_fract_y
_atom_site_fract_z
_atom_site_U_iso_or_equiv
_atom_site_adp_type
_atom_site_occupancy
_atom_site_symmetry_multiplicity
_atom_site_calc_flag
_atom_site_refinement_flags
Ru1 Ru 0.17261(2) -0.017136(19) 0.124039(9) 0.01663(8) Uani 1 1 d .
Cl1 Cl 0.27089(7) -0.15911(6) 0.17043(3) 0.02599(16) Uiso 1 1 d .
C1A C 0.0266(3) 0.0729(2) 0.16179(12) 0.0197(5) Uiso 1 1 d .
C2A C 0.0486(3) 0.1127(3) 0.11028(12) 0.0227(6) Uiso 1 1 d .
H2A H 0.0645 0.1862 0.1051 0.027 Uiso 1 1 calc R
C3A C 0.0466(3) 0.0434(3) 0.06744(13) 0.0247(6) Uiso 1 1 d .
H3A H 0.0617 0.0699 0.0333 0.030 Uiso 1 1 calc R
C4A C 0.0222(3) -0.0667(3) 0.07488(13) 0.0248(6) Uiso 1 1 d .
H4A H 0.0183 -0.1134 0.0457 0.030 Uiso 1 1 calc R
C5A C 0.0039(3) -0.1055(3) 0.12545(12) 0.0237(6) Uiso 1 1 d .
H5A H -0.0109 -0.1791 0.1305 0.028 Uiso 1 1 calc R
C6A C 0.0071(3) -0.0360(2) 0.16960(12) 0.0204(6) Uiso 1 1 d .
C7A C -0.0044(3) -0.0780(3) 0.22447(12) 0.0228(6) Uiso 1 1 d .
H7AA H 0.0196 -0.1538 0.2251 0.027 Uiso 1 1 calc R
H7AB H -0.0895 -0.0736 0.2356 0.027 Uiso 1 1 calc R
C8A C 0.0729(3) -0.0165(3) 0.26246(12) 0.0214(6) Uiso 1 1 d .
C9A C 0.0906(3) 0.0920(3) 0.25446(12) 0.0212(6) Uani 1 1 d .
C10A C 0.0291(3) 0.1444(3) 0.20891(12) 0.0222(6) Uiso 1 1 d .
H10A H -0.0543 0.1631 0.2189 0.027 Uiso 1 1 calc R
H10B H 0.0719 0.2110 0.2000 0.027 Uiso 1 1 calc R
C11A C 0.1284(3) -0.0660(3) 0.30508(13) 0.0253(6) Uiso 1 1 d .
H11A H 0.1175 -0.1400 0.3106 0.030 Uiso 1 1 calc R
C12A C 0.1992(3) -0.0077(3) 0.33930(14) 0.0275(7) Uiso 1 1 d .
H12A H 0.2347 -0.0415 0.3687 0.033 Uiso 1 1 calc R
C13A C 0.2180(3) 0.0995(3) 0.33076(13) 0.0272(7) Uiso 1 1 d .
H13A H 0.2673 0.1391 0.3540 0.033 Uiso 1 1 calc R
C14A C 0.1646(3) 0.1493(3) 0.28815(13) 0.0248(6) Uiso 1 1 d .
H14A H 0.1788 0.2227 0.2820 0.030 Uiso 1 1 calc R
N1B N 0.3081(2) -0.0399(2) 0.06579(11) 0.0232(5) Uani 1 1 d .
H1B1 H 0.3124 -0.1109 0.0573 0.028 Uiso 1 1 calc R
H1B2 H 0.2875 -0.0029 0.0361 0.028 Uiso 1 1 calc R
C1B C 0.4274(3) -0.0032(3) 0.08456(14) 0.0280(7) Uani 1 1 d .
H1B3 H 0.4817 0.0094 0.0546 0.034 Uiso 1 1 calc R
H1B4 H 0.4642 -0.0578 0.1074 0.034 Uiso 1 1 calc R
C2B C 0.4086(3) 0.0983(3) 0.11454(14) 0.0263(7) Uani 1 1 d .
H2B1 H 0.4846 0.1202 0.1316 0.032 Uiso 1 1 calc R
H2B2 H 0.3830 0.1557 0.0906 0.032 Uiso 1 1 calc R
N2B N 0.3140(2) 0.0790(2) 0.15475(10) 0.0215(5) Uani 1 1 d .
H2B3 H 0.2831 0.1430 0.1658 0.026 Uiso 1 1 calc R
H2B4 H 0.3477 0.0456 0.1832 0.026 Uiso 1 1 calc R
P1 P 0.28904(8) 0.27263(7) 0.46867(3) 0.02405(17) Uani 1 1 d .
F1 F 0.3152(2) 0.14780(17) 0.47026(9) 0.0371(5) Uani 1 1 d .
F2 F 0.3490(2) 0.28135(18) 0.41225(8) 0.0381(5) Uani 1 1 d .
F4 F 0.2610(3) 0.39788(17) 0.46815(9) 0.0464(6) Uani 1 1 d .
F5 F 0.2291(2) 0.26541(18) 0.52603(8) 0.0373(5) Uani 1 1 d .
F3 F 0.1621(2) 0.2501(2) 0.44296(10) 0.0439(6) Uani 1 1 d .
F6 F 0.4158(2) 0.2954(3) 0.49521(10) 0.0524(7) Uani 1 1 d .

loop_
_atom_site_aniso_label
_atom_site_aniso_U_11
_atom_site_aniso_U_22
_atom_site_aniso_U_33
_atom_site_aniso_U_23
_atom_site_aniso_U_13
_atom_site_aniso_U_12
Ru1 0.01881(12) 0.01614(12) 0.01493(12) 0.00010(8) -0.00315(8) 0.00115(8)
C9A 0.0208(13) 0.0234(14) 0.0195(13) -0.0023(11) 0.0033(11) -0.0008(11)
N1B 0.0241(13) 0.0244(13) 0.0211(12) -0.0022(10) -0.0028(10) 0.0005(10)
C1B 0.0201(15) 0.0349(18) 0.0290(16) -0.0019(13) -0.0009(13) 0.0004(13)
C2B 0.0209(14) 0.0251(16) 0.0329(17) -0.0001(13) -0.0023(13) -0.0030(12)
N2B 0.0240(13) 0.0183(12) 0.0220(12) -0.0016(9) -0.0047(10) 0.0019(10)
P1 0.0297(4) 0.0220(4) 0.0204(4) 0.0008(3) 0.0002(3) 0.0045(3)
F1 0.0474(13) 0.0239(10) 0.0401(12) 0.0058(9) 0.0099(10) 0.0122(9)
F2 0.0556(14) 0.0324(12) 0.0263(10) 0.0010(9) 0.0124(10) 0.0039(10)
F4 0.084(2) 0.0226(10) 0.0329(11) -0.0009(9) 0.0099(12) 0.0095(12)
F5 0.0520(14) 0.0335(11) 0.0263(10) 0.0016(9) 0.0109(10) 0.0049(10)
F3 0.0327(12) 0.0535(15) 0.0457(14) -0.0079(11) -0.0106(10) 0.0097(11)
F6 0.0367(13) 0.076(2) 0.0448(14) -0.0001(13) -0.0090(11) -0.0117(13)

loop_
_atom_type_symbol
_atom_type_description
_atom_type_scat_dispersion_real
_atom_type_scat_dispersion_imag
_atom_type_scat_source
C C 0.0033 0.0016 'International Tables Vol C Tables 4.2.6.8 and 6.1.1.4'
H H 0.0000 0.0000 'International Tables Vol C Tables 4.2.6.8 and 6.1.1.4'
N N 0.0061 0.0033 'International Tables Vol C Tables 4.2.6.8 and 6.1.1.4'
F F 0.0171 0.0103 'International Tables Vol C Tables 4.2.6.8 and 6.1.1.4'
P P 0.1023 0.0942 'International Tables Vol C Tables 4.2.6.8 and 6.1.1.4'
Cl Cl 0.1484 0.1585 'International Tables Vol C Tables 4.2.6.8 and 6.1.1.4'
Ru Ru -1.2594 0.8363 'International Tables Vol C Tables 4.2.6.8 and 6.1.1.4'

loop_
_geom_angle_atom_site_label_1
_geom_angle_atom_site_label_2
_geom_angle_atom_site_label_3
_geom_angle
N2B Ru1 N1B 79.24(10)
N2B Ru1 C3A 121.80(12)
N1B Ru1 C3A 92.12(12)
N2B Ru1 C2A 95.86(11)
N1B Ru1 C2A 115.87(11)
C3A Ru1 C2A 37.84(12)
N2B Ru1 C5A 156.45(11)
N1B Ru1 C5A 123.33(11)
C3A Ru1 C5A 68.38(12)
C2A Ru1 C5A 80.73(12)
N2B Ru1 C4A 159.80(11)
N1B Ru1 C4A 95.74(11)
C3A Ru1 C4A 38.30(12)
C2A Ru1 C4A 68.52(12)
C5A Ru1 C4A 37.36(12)
N2B Ru1 C6A 118.98(11)
N1B Ru1 C6A 161.43(11)
C3A Ru1 C6A 81.35(12)
C2A Ru1 C6A 68.49(12)
C5A Ru1 C6A 38.14(11)
C4A Ru1 C6A 68.42(12)
N2B Ru1 C1A 95.21(11)
N1B Ru1 C1A 153.37(11)
C3A Ru1 C1A 68.52(12)
C2A Ru1 C1A 38.23(11)
C5A Ru1 C1A 67.68(12)
C4A Ru1 C1A 80.48(12)
C6A Ru1 C1A 37.17(11)
N2B Ru1 Cl1 84.48(8)
N1B Ru1 Cl1 85.66(8)
C3A Ru1 Cl1 152.78(9)
C2A Ru1 Cl1 158.21(9)
C5A Ru1 Cl1 90.27(9)
C4A Ru1 Cl1 114.86(9)
C6A Ru1 Cl1 92.23(8)
C1A Ru1 Cl1 119.98(8)
C6A C1A C2A 120.0(3)
C6A C1A C10A 118.2(3)
C2A C1A C10A 121.7(3)
C6A C1A Ru1 71.01(17)
C2A C1A Ru1 69.52(18)
C10A C1A Ru1 130.2(2)
C3A C2A C1A 120.0(3)
C3A C2A Ru1 70.60(19)
C1A C2A Ru1 72.25(18)
C2A C3A C4A 120.2(3)
C2A C3A Ru1 71.55(19)
C4A C3A Ru1 71.99(19)
C5A C4A C3A 119.4(3)
C5A C4A Ru1 71.20(19)
C3A C4A Ru1 69.71(19)
C4A C5A C6A 121.0(3)
C4A C5A Ru1 71.44(19)
C6A C5A Ru1 71.34(18)
C1A C6A C5A 119.3(3)
C1A C6A C7A 119.3(3)
C5A C6A C7A 121.3(3)
C1A C6A Ru1 71.82(17)
C5A C6A Ru1 70.52(18)
C7A C6A Ru1 127.2(2)
C6A C7A C8A 111.8(3)
C9A C8A C11A 119.2(3)
C9A C8A C7A 119.2(3)
C11A C8A C7A 121.6(3)
C14A C9A C8A 119.9(3)
C14A C9A C10A 121.4(3)
C8A C9A C10A 118.6(3)
C1A C10A C9A 111.6(3)
C12A C11A C8A 120.5(3)
C13A C12A C11A 120.1(3)
C12A C13A C14A 119.9(3)
C13A C14A C9A 120.3(3)
C1B N1B Ru1 111.2(2)
N1B C1B C2B 107.8(3)
N2B C2B C1B 108.2(3)
C2B N2B Ru1 110.98(19)
F3 P1 F6 179.28(15)
F3 P1 F2 90.50(14)
F6 P1 F2 90.22(14)
F3 P1 F1 89.84(14)
F6 P1 F1 90.26(16)
F2 P1 F1 90.82(12)
F3 P1 F4 89.95(16)
F6 P1 F4 89.94(17)
F2 P1 F4 90.35(13)
F1 P1 F4 178.82(14)
F3 P1 F5 89.99(14)
F6 P1 F5 89.30(14)
F2 P1 F5 179.20(14)
F1 P1 F5 89.82(12)
F4 P1 F5 89.01(12)

loop_
_geom_bond_atom_site_label_1
_geom_bond_atom_site_label_2
_geom_bond_distance
Ru1 N2B 2.134(3)
Ru1 N1B 2.139(3)
Ru1 C3A 2.154(3)
Ru1 C2A 2.166(3)
Ru1 C5A 2.181(3)
Ru1 C4A 2.184(3)
Ru1 C6A 2.192(3)
Ru1 C1A 2.203(3)
Ru1 Cl1 2.4068(9)
C1A C6A 1.400(4)
C1A C2A 1.431(4)
C1A C10A 1.505(4)
C2A C3A 1.401(4)
C3A C4A 1.424(5)
C4A C5A 1.398(4)
C5A C6A 1.429(4)
C6A C7A 1.506(4)
C7A C8A 1.511(4)
C8A C9A 1.393(4)
C8A C11A 1.399(4)
C9A C14A 1.393(4)
C9A C10A 1.504(4)
C11A C12A 1.387(5)
C12A C13A 1.381(5)
C13A C14A 1.390(5)
N1B C1B 1.485(4)
C1B C2B 1.503(5)
C2B N2B 1.491(4)
P1 F3 1.583(2)
P1 F6 1.591(3)
P1 F2 1.594(2)
P1 F1 1.597(2)
P1 F4 1.606(2)
P1 F5 1.615(2)
